data_4301883
loop_
_publ_author_name
'Michael Wolff'
'Thomas Harmening'
'Rainer P\"ottgen'
'Claus Feldmann'

_publ_section_title
;
Sn3I8.2(18-crown-6): a Mixed-Valent Tin-Crown-Ether Complex
;
_journal_name_full 'Inorganic Chemistry'
_journal_page_first 3153
_journal_page_last 3156
_journal_paper_doi 10.1021/ic8024183
_journal_volume 48
_journal_year 2009
_chemical_formula_sum 'C24 H48 I8 O12 Sn3'
_chemical_formula_weight 1899.9679
_chemical_name_systematic
; 
 ?
;
_space_group_IT_number 13
_symmetry_space_group_name_Hall '-P 2yac'
_symmetry_space_group_name_H-M 'P 1 2/n 1'
_atom_sites_solution_hydrogens geom
_atom_sites_solution_primary direct
_atom_sites_solution_secondary difmap
_audit_creation_method SHELXL-97
_cell_angle_alpha 90.00
_cell_angle_beta 92.03(3)
_cell_angle_gamma 90.00
_cell_formula_units_Z 2
_cell_length_a 12.418(3)
_cell_length_b 7.9111(16)
_cell_length_c 24.586(5)
_cell_measurement_reflns_used 2000
_cell_measurement_temperature 203(2)
_cell_measurement_theta_max 52.1
_cell_measurement_theta_min 3.3
_cell_volume 2413.8(9)
_computing_cell_refinement 'CELL, SELECT (STOE)'
_computing_data_collection 'EXPOSE (STOE)'
_computing_data_reduction 'INTEGRATE (STOE)'
_computing_molecular_graphics 'DIAMOND, Crystal Impact'
_computing_publication_material 'SHELXL-97 (Sheldrick, 1997)'
_computing_structure_refinement 'SHELXL-97 (Sheldrick, 1997)'
_computing_structure_solution 'SHELXS-97 (Sheldrick, 1990)'
_diffrn_ambient_temperature 203(2)
_diffrn_measured_fraction_theta_full 0.983
_diffrn_measured_fraction_theta_max 0.983
_diffrn_radiation_monochromator graphite
_diffrn_radiation_source 'fine-focus sealed tube'
_diffrn_radiation_type MoK\a
_diffrn_radiation_wavelength 0.71073
_diffrn_reflns_av_R_equivalents 0.0419
_diffrn_reflns_av_sigmaI/netI 0.0287
_diffrn_reflns_limit_h_max 15
_diffrn_reflns_limit_h_min -15
_diffrn_reflns_limit_k_max 9
_diffrn_reflns_limit_k_min -9
_diffrn_reflns_limit_l_max 29
_diffrn_reflns_limit_l_min -30
_diffrn_reflns_number 18916
_diffrn_reflns_theta_full 25.93
_diffrn_reflns_theta_max 25.93
_diffrn_reflns_theta_min 1.81
_exptl_absorpt_coefficient_mu 6.700
_exptl_absorpt_correction_T_max 0.3229
_exptl_absorpt_correction_T_min 0.1917
_exptl_absorpt_correction_type numerical
_exptl_absorpt_process_details
;
 The numerical absoption correction was performed using 
 X-RED (V1.19, STOE, 1999) and X-SHAPE (V1.06, STOE, 1999)
;
_exptl_crystal_colour black
_exptl_crystal_density_diffrn 2.6139
_exptl_crystal_density_method 'not measured'
_exptl_crystal_description rhombic
_exptl_crystal_F_000 1724
_exptl_crystal_size_max 0.16
_exptl_crystal_size_mid 0.13
_exptl_crystal_size_min 0.09
_refine_diff_density_max 0.937
_refine_diff_density_min -0.879
_refine_diff_density_rms 0.138
_refine_ls_extinction_method none
_refine_ls_goodness_of_fit_ref 1.027
_refine_ls_hydrogen_treatment constr
_refine_ls_matrix_type full
_refine_ls_number_parameters 216
_refine_ls_number_reflns 4628
_refine_ls_number_restraints 0
_refine_ls_restrained_S_all 1.027
_refine_ls_R_factor_all 0.0383
_refine_ls_R_factor_gt 0.0265
_refine_ls_shift/su_max 0.002
_refine_ls_shift/su_mean 0.000
_refine_ls_structure_factor_coef Fsqd
_refine_ls_weighting_details 'calc w=1/[\s^2^(Fo^2^)+(0.0354P)^2^+0.0000P] where P=(Fo^2^+2Fc^2^)/3'
_refine_ls_weighting_scheme calc
_refine_ls_wR_factor_gt 0.0563
_refine_ls_wR_factor_ref 0.0600
_reflns_number_gt 3834
_reflns_number_total 4628
_reflns_threshold_expression >2sigma(I)
_cod_data_source_file ic8024183_si_001.cif
_cod_data_source_block '[Sn2I3(18-crown-6)2][SnI5]'
_cod_depositor_comments
;
The following automatic conversions were performed:
'_exptl_absorpt_correction_type' value 'Numerical' changed to 'numerical'
according to '/home/saulius/struct/CIF-dictionaries/cif_core.dic'
dictionary named 'cif_core.dic' version 2.4.1 from 2010-06-29.

Automatic conversion script
Id: cif_fix_enum 1527 2010-12-29 10:47:43Z saulius 
;
_cod_original_sg_symbol_H-M 'P 2/n'
_cod_database_code 4301883

loop_
_symmetry_equiv_pos_as_xyz
'x, y, z'
'-x+1/2, y, -z+1/2'
'-x, -y, -z'
'x-1/2, -y, z-1/2'

loop_
_atom_site_label
_atom_site_type_symbol
_atom_site_fract_x
_atom_site_fract_y
_atom_site_fract_z
_atom_site_U_iso_or_equiv
_atom_site_adp_type
_atom_site_occupancy
_atom_site_symmetry_multiplicity
_atom_site_calc_flag
_atom_site_refinement_flags
_atom_site_disorder_assembly
_atom_site_disorder_group
Sn1 Sn 0.73959(2) 0.47137(4) 0.386373(12) 0.02373(8) Uani 1 1 d . . .
Sn2 Sn 0.7500 0.05110(6) 0.7500 0.02141(10) Uani 1 2 d S . .
I4 I 0.56024(2) 0.22503(5) 0.742399(13) 0.03416(9) Uani 1 1 d . . .
I3 I 0.76010(2) 0.04515(5) 0.633441(12) 0.03320(9) Uani 1 1 d . . .
I1 I 0.76936(3) 0.29031(4) 0.487024(13) 0.03122(9) Uani 1 1 d . . .
I5 I 0.7500 -0.29595(6) 0.7500 0.03718(12) Uani 1 2 d S . .
I2 I 0.7500 0.61720(8) 0.2500 0.04727(14) Uani 1 2 d S . .
O1 O 0.6332(3) 0.1935(5) 0.35373(15) 0.0391(9) Uani 1 1 d . . .
O4 O 0.8316(2) 0.7418(4) 0.44199(14) 0.0302(7) Uani 1 1 d . . .
O5 O 0.6134(3) 0.6962(4) 0.45470(15) 0.0334(8) Uani 1 1 d . . .
O3 O 0.9496(3) 0.4921(5) 0.39236(16) 0.0355(8) Uani 1 1 d . . .
O6 O 0.5155(2) 0.4701(5) 0.38599(15) 0.0326(8) Uani 1 1 d . . .
O2 O 0.8496(2) 0.2286(4) 0.34089(14) 0.0311(7) Uani 1 1 d . . .
C5 C 0.9920(4) 0.6599(7) 0.4003(2) 0.0407(13) Uani 1 1 d . . .
H5A H 0.9720 0.7308 0.3694 0.049(4) Uiso 1 1 calc R . .
H5B H 1.0700 0.6563 0.4040 0.049(4) Uiso 1 1 calc R . .
C2 C 0.8012(4) 0.0654(7) 0.3396(2) 0.0370(12) Uani 1 1 d . . .
H2A H 0.8019 0.0174 0.3760 0.049(4) Uiso 1 1 calc R . .
H2B H 0.8408 -0.0095 0.3163 0.049(4) Uiso 1 1 calc R . .
C3 C 0.9627(4) 0.2213(8) 0.3555(3) 0.0438(14) Uani 1 1 d . . .
H3A H 0.9999 0.1493 0.3303 0.049(4) Uiso 1 1 calc R . .
H3B H 0.9734 0.1756 0.3919 0.049(4) Uiso 1 1 calc R . .
C11 C 0.4659(4) 0.3099(8) 0.3773(3) 0.0476(16) Uani 1 1 d . . .
H11A H 0.3907 0.3245 0.3662 0.049(4) Uiso 1 1 calc R . .
H11B H 0.4694 0.2443 0.4107 0.049(4) Uiso 1 1 calc R . .
C6 C 0.9464(4) 0.7289(8) 0.4503(2) 0.0394(13) Uani 1 1 d . . .
H6A H 0.9635 0.6549 0.4809 0.049(4) Uiso 1 1 calc R . .
H6B H 0.9768 0.8395 0.4582 0.049(4) Uiso 1 1 calc R . .
C10 C 0.4528(4) 0.5723(7) 0.4207(2) 0.0368(12) Uani 1 1 d . . .
H10A H 0.4426 0.5145 0.4549 0.049(4) Uiso 1 1 calc R . .
H10B H 0.3825 0.5935 0.4036 0.049(4) Uiso 1 1 calc R . .
C1 C 0.6881(4) 0.0849(8) 0.3181(3) 0.0482(15) Uani 1 1 d . . .
H1A H 0.6876 0.1329 0.2818 0.049(4) Uiso 1 1 calc R . .
H1B H 0.6528 -0.0244 0.3162 0.049(4) Uiso 1 1 calc R . .
C12 C 0.5243(4) 0.2212(9) 0.3341(3) 0.0564(19) Uani 1 1 d . . .
H12A H 0.4897 0.1140 0.3256 0.049(4) Uiso 1 1 calc R . .
H12B H 0.5237 0.2893 0.3013 0.049(4) Uiso 1 1 calc R . .
C7 C 0.7807(4) 0.7963(7) 0.4899(2) 0.0348(11) Uani 1 1 d . . .
H7A H 0.8187 0.8928 0.5056 0.049(4) Uiso 1 1 calc R . .
H7B H 0.7816 0.7061 0.5166 0.049(4) Uiso 1 1 calc R . .
C4 C 1.0049(4) 0.3955(8) 0.3532(3) 0.0446(14) Uani 1 1 d . . .
H4A H 1.0818 0.3963 0.3617 0.049(4) Uiso 1 1 calc R . .
H4B H 0.9924 0.4425 0.3171 0.049(4) Uiso 1 1 calc R . .
C9 C 0.5100(4) 0.7338(7) 0.4305(2) 0.0386(12) Uani 1 1 d . . .
H9A H 0.5180 0.7937 0.3965 0.049(4) Uiso 1 1 calc R . .
H9B H 0.4696 0.8048 0.4546 0.049(4) Uiso 1 1 calc R . .
C8 C 0.6674(4) 0.8438(6) 0.4747(2) 0.0344(11) Uani 1 1 d . . .
H8A H 0.6317 0.8873 0.5063 0.049(4) Uiso 1 1 calc R . .
H8B H 0.6664 0.9309 0.4470 0.049(4) Uiso 1 1 calc R . .

loop_
_atom_site_aniso_label
_atom_site_aniso_U_11
_atom_site_aniso_U_22
_atom_site_aniso_U_33
_atom_site_aniso_U_23
_atom_site_aniso_U_13
_atom_site_aniso_U_12
Sn1 0.02318(15) 0.02462(18) 0.02345(16) 0.00222(12) 0.00182(11) -0.00048(12)
Sn2 0.02009(19) 0.0224(2) 0.0217(2) 0.000 0.00032(15) 0.000
I4 0.03239(16) 0.0364(2) 0.03331(18) -0.00733(14) -0.00479(13) 0.01355(14)
I3 0.03182(16) 0.0461(2) 0.02168(15) 0.00053(13) 0.00177(11) -0.00261(14)
I1 0.03899(17) 0.02741(18) 0.02736(16) 0.00516(13) 0.00280(12) -0.00060(13)
I5 0.0488(3) 0.0231(2) 0.0397(3) 0.000 0.0025(2) 0.000
I2 0.0620(3) 0.0425(3) 0.0374(3) 0.000 0.0028(2) 0.000
O1 0.0302(17) 0.045(2) 0.042(2) -0.0213(18) 0.0031(15) -0.0018(16)
O4 0.0259(16) 0.030(2) 0.0348(19) -0.0026(15) 0.0001(13) -0.0040(14)
O5 0.0277(16) 0.0234(19) 0.049(2) -0.0010(15) -0.0009(14) 0.0022(14)
O3 0.0236(15) 0.033(2) 0.050(2) -0.0016(16) 0.0130(15) -0.0064(14)
O6 0.0223(15) 0.038(2) 0.038(2) -0.0092(16) 0.0028(13) 0.0016(14)
O2 0.0271(16) 0.030(2) 0.0364(19) 0.0020(15) 0.0052(14) 0.0051(14)
C5 0.031(2) 0.038(3) 0.054(4) 0.005(3) 0.010(2) -0.014(2)
C2 0.040(3) 0.028(3) 0.044(3) -0.010(2) 0.009(2) -0.002(2)
C3 0.027(2) 0.044(3) 0.061(4) -0.002(3) 0.013(2) 0.010(2)
C11 0.028(3) 0.051(4) 0.064(4) -0.027(3) 0.004(2) -0.008(2)
C6 0.028(2) 0.039(3) 0.050(3) -0.005(3) 0.000(2) -0.006(2)
C10 0.025(2) 0.038(3) 0.048(3) -0.004(2) 0.007(2) 0.008(2)
C1 0.038(3) 0.050(4) 0.056(4) -0.031(3) 0.004(3) 0.002(3)
C12 0.030(3) 0.072(5) 0.067(4) -0.041(4) -0.006(3) -0.003(3)
C7 0.045(3) 0.025(3) 0.035(3) -0.007(2) 0.000(2) -0.003(2)
C4 0.024(2) 0.048(4) 0.063(4) -0.003(3) 0.018(2) 0.000(2)
C9 0.031(2) 0.033(3) 0.052(3) 0.000(2) 0.003(2) 0.012(2)
C8 0.043(3) 0.021(3) 0.040(3) -0.005(2) 0.009(2) 0.001(2)

loop_
_atom_type_symbol
_atom_type_description
_atom_type_scat_dispersion_real
_atom_type_scat_dispersion_imag
_atom_type_scat_source
C C 0.0033 0.0016 'International Tables Vol C Tables 4.2.6.8 and 6.1.1.4'
H H 0.0000 0.0000 'International Tables Vol C Tables 4.2.6.8 and 6.1.1.4'
N N 0.0061 0.0033 'International Tables Vol C Tables 4.2.6.8 and 6.1.1.4'
O O 0.0106 0.0060 'International Tables Vol C Tables 4.2.6.8 and 6.1.1.4'
Sn Sn -0.6537 1.4246 'International Tables Vol C Tables 4.2.6.8 and 6.1.1.4'
I I -0.4742 1.8119 'International Tables Vol C Tables 4.2.6.8 and 6.1.1.4'

loop_
_geom_angle_atom_site_label_1
_geom_angle_atom_site_label_2
_geom_angle_atom_site_label_3
_geom_angle
_geom_angle_site_symmetry_1
_geom_angle_site_symmetry_3
_geom_angle_publ_flag
I4 Sn2 I4 119.46(3) . 2_656 ?
I4 Sn2 I5 120.272(13) . . ?
I4 Sn2 I5 120.272(13) 2_656 . ?
I4 Sn2 I3 90.46(3) . . ?
I4 Sn2 I3 90.49(3) 2_656 . ?
I5 Sn2 I3 89.061(12) . . ?
I4 Sn2 I3 90.49(3) . 2_656 ?
I4 Sn2 I3 90.46(3) 2_656 2_656 ?
I5 Sn2 I3 89.061(12) . 2_656 ?
I3 Sn2 I3 178.12(2) . 2_656 ?
C1 O1 C12 110.7(4) . . ?
C7 O4 C6 111.8(4) . . ?
C8 O5 C9 112.2(4) . . ?
C4 O3 C5 113.9(4) . . ?
C11 O6 C10 110.6(4) . . ?
C2 O2 C3 112.1(4) . . ?
O3 C5 C6 107.8(4) . . ?
O2 C2 C1 107.8(5) . . ?
O2 C3 C4 107.3(4) . . ?
O6 C11 C12 108.0(5) . . ?
O4 C6 C5 108.4(4) . . ?
O6 C10 C9 108.5(4) . . ?
O1 C1 C2 108.2(4) . . ?
O1 C12 C11 108.1(5) . . ?
O4 C7 C8 108.2(4) . . ?
O3 C4 C3 107.2(4) . . ?
O5 C9 C10 108.0(4) . . ?
O5 C8 C7 108.0(4) . . ?

loop_
_geom_bond_atom_site_label_1
_geom_bond_atom_site_label_2
_geom_bond_distance
_geom_bond_site_symmetry_2
_geom_bond_publ_flag
Sn1 I1 2.8718(6) . ?
Sn2 I4 2.7295(6) . ?
Sn2 I4 2.7295(6) 2_656 ?
Sn2 I5 2.7456(9) . ?
Sn2 I3 2.8733(7) . ?
Sn2 I3 2.8733(6) 2_656 ?
O1 C1 1.419(6) . ?
O1 C12 1.436(6) . ?
O4 C7 1.423(6) . ?
O4 C6 1.437(6) . ?
O5 C8 1.426(6) . ?
O5 C9 1.426(6) . ?
O3 C4 1.424(6) . ?
O3 C5 1.439(6) . ?
O6 C11 1.422(7) . ?
O6 C10 1.427(6) . ?
O2 C2 1.424(6) . ?
O2 C3 1.439(6) . ?
C5 C6 1.476(8) . ?
C2 C1 1.491(7) . ?
C3 C4 1.476(8) . ?
C11 C12 1.483(8) . ?
C10 C9 1.478(8) . ?
C7 C8 1.490(7) . ?
